data_7019589
loop_
_publ_author_name
'Bratsos, Ioannis'
'Mitri, Elisa'
'Ravalico, Francesco'
'Zangrando, Ennio'
'Gianferrara, Teresa'
'Bergamo, Alberta'
'Alessio, Enzo'

_publ_section_title
;
 New half sandwich Ru(ii) coordination compounds for anticancer activity.
;
_journal_issue 24
_journal_name_full 'Dalton transactions (Cambridge, England : 2003)'
_journal_page_first 7358
_journal_page_last 7371
_journal_paper_doi 10.1039/c2dt30654a
_journal_volume 41
_journal_year 2012
_chemical_formula_moiety 'C16 H23 Cl2 N5 Ru, H2 O'
_chemical_formula_sum 'C16 H25 Cl2 N5 O Ru'
_chemical_formula_weight 475.38
_chemical_name_systematic
;
?
;
_space_group_IT_number 14
_symmetry_cell_setting monoclinic
_symmetry_space_group_name_Hall '-P 2yn'
_symmetry_space_group_name_H-M 'P 1 21/n 1'
_atom_sites_solution_hydrogens geom
_atom_sites_solution_primary direct
_atom_sites_solution_secondary difmap
_audit_creation_method SHELXL-97
_cell_angle_alpha 90.00
_cell_angle_beta 96.24(2)
_cell_angle_gamma 90.00
_cell_formula_units_Z 4
_cell_length_a 7.770(2)
_cell_length_b 13.218(3)
_cell_length_c 18.553(4)
_cell_measurement_temperature 100(2)
_cell_volume 1894.2(8)
_computing_cell_refinement 'Denzo (Otwinowski & Minor 1997)'
_computing_data_reduction 'Denzo and Scalepack (Otwinowski & Minor 1997)'
_computing_molecular_graphics 'Ortep3 for Windows (Farrugia,1997)'
_computing_publication_material 'Wingx 1.80.05 (Farrugia, 1999)'
_computing_structure_refinement 'SHELX97 (Sheldrick, 2008)'
_computing_structure_solution 'SHELX97 (Sheldrick, 2008)'
_diffrn_ambient_temperature 100(2)
_diffrn_measured_fraction_theta_full 0.957
_diffrn_measured_fraction_theta_max 0.957
_diffrn_measurement_device_type 'MarResearch CCD'
_diffrn_radiation_monochromator Si111
_diffrn_radiation_source 'Elettra Synchrotron, Trieste (Italy)'
_diffrn_radiation_type synchrotron
_diffrn_radiation_wavelength 0.8000
_diffrn_reflns_av_R_equivalents 0.0690
_diffrn_reflns_av_sigmaI/netI 0.0319
_diffrn_reflns_limit_h_max 9
_diffrn_reflns_limit_h_min -9
_diffrn_reflns_limit_k_max 15
_diffrn_reflns_limit_k_min -15
_diffrn_reflns_limit_l_max 20
_diffrn_reflns_limit_l_min -21
_diffrn_reflns_number 9370
_diffrn_reflns_theta_full 28.20
_diffrn_reflns_theta_max 28.20
_diffrn_reflns_theta_min 2.67
_exptl_absorpt_coefficient_mu 9.419
_exptl_absorpt_correction_T_max 0.7140
_exptl_absorpt_correction_T_min 0.6411
_exptl_absorpt_correction_type refdelf
_exptl_absorpt_process_details
;
Parkin S,Moezzi B & Hope H, (1995) J. Appl. Cryst. 28, 53-56
Cubic fit to sin(theta)/lambda - 24 parameters
;
_exptl_crystal_colour red
_exptl_crystal_density_diffrn 1.667
_exptl_crystal_density_method 'not measured'
_exptl_crystal_description needle
_exptl_crystal_F_000 968
_exptl_crystal_size_max 0.33
_exptl_crystal_size_mid 0.17
_exptl_crystal_size_min 0.18
_refine_diff_density_max 0.987
_refine_diff_density_min -0.748
_refine_diff_density_rms 0.163
_refine_ls_extinction_method none
_refine_ls_goodness_of_fit_ref 1.090
_refine_ls_hydrogen_treatment constr
_refine_ls_matrix_type full
_refine_ls_number_parameters 226
_refine_ls_number_reflns 3130
_refine_ls_number_restraints 0
_refine_ls_restrained_S_all 1.090
_refine_ls_R_factor_all 0.0606
_refine_ls_R_factor_gt 0.0544
_refine_ls_shift/su_max 0.000
_refine_ls_shift/su_mean 0.000
_refine_ls_structure_factor_coef Fsqd
_refine_ls_weighting_details 'calc w=1/[\s^2^(Fo^2^)+(0.1154P)^2^+0.0000P] where P=(Fo^2^+2Fc^2^)/3'
_refine_ls_weighting_scheme calc
_refine_ls_wR_factor_gt 0.1368
_refine_ls_wR_factor_ref 0.1413
_reflns_number_gt 1845
_reflns_number_total 3130
_reflns_threshold_expression >2\s(I)
_cod_data_source_file c2dt30654a.txt
_cod_data_source_block 13
_cod_original_sg_symbol_H-M 'P 21/n'
_cod_database_code 7019589

loop_
_symmetry_equiv_pos_as_xyz
'x, y, z'
'-x+1/2, y+1/2, -z+1/2'
'-x, -y, -z'
'x-1/2, -y-1/2, z-1/2'

loop_
_atom_site_label
_atom_site_type_symbol
_atom_site_fract_x
_atom_site_fract_y
_atom_site_fract_z
_atom_site_U_iso_or_equiv
_atom_site_adp_type
_atom_site_occupancy
_atom_site_symmetry_multiplicity
_atom_site_calc_flag
_atom_site_refinement_flags
Ru1 Ru 0.38776(10) 0.38032(6) 0.36358(4) 0.0343(6) Uani 1 1 d .
Cl1 Cl 0.6370(3) 0.48681(19) 0.40044(14) 0.0372(8) Uani 1 1 d .
N1 N 0.5287(10) 0.2967(7) 0.2993(5) 0.030(2) Uani 1 1 d .
N2 N 0.4903(10) 0.2734(6) 0.4347(6) 0.035(2) Uani 1 1 d .
N3 N 0.2709(9) 0.4861(6) 0.2866(4) 0.033(2) Uani 1 1 d .
H3 H 0.3484 0.5011 0.2533 0.040 Uiso 1 1 calc R
N4 N 0.2266(10) 0.4586(6) 0.4293(4) 0.033(2) Uani 1 1 d .
H4 H 0.2931 0.4766 0.4721 0.039 Uiso 1 1 calc R
N5 N 0.1581(10) 0.3030(6) 0.3334(5) 0.033(2) Uani 1 1 d .
H5 H 0.1791 0.2338 0.3366 0.040 Uiso 1 1 calc R
C1 C 0.5516(13) 0.3190(8) 0.2313(7) 0.036(3) Uani 1 1 d .
H1 H 0.5026 0.3800 0.2113 0.044 Uiso 1 1 calc R
C2 C 0.6439(15) 0.2578(10) 0.1875(7) 0.049(3) Uani 1 1 d .
H2 H 0.6559 0.2763 0.1388 0.059 Uiso 1 1 calc R
C3 C 0.7177(14) 0.1692(10) 0.2171(8) 0.047(3) Uani 1 1 d .
H3A H 0.7810 0.1252 0.1892 0.057 Uiso 1 1 calc R
C4 C 0.6960(14) 0.1473(9) 0.2881(8) 0.047(3) Uani 1 1 d .
H4A H 0.7485 0.0884 0.3101 0.057 Uiso 1 1 calc R
C5 C 0.5971(14) 0.2109(9) 0.3286(8) 0.040(3) Uani 1 1 d .
C6 C 0.5764(13) 0.1981(9) 0.4054(7) 0.035(3) Uani 1 1 d .
C7 C 0.6444(14) 0.1147(8) 0.4470(9) 0.048(4) Uani 1 1 d .
H7 H 0.7002 0.0609 0.4248 0.058 Uiso 1 1 calc R
C8 C 0.6281(16) 0.1130(9) 0.5201(8) 0.048(3) Uani 1 1 d .
H8 H 0.6716 0.0578 0.5494 0.058 Uiso 1 1 calc R
C9 C 0.5473(16) 0.1930(11) 0.5497(7) 0.053(3) Uani 1 1 d .
H9 H 0.5381 0.1949 0.6003 0.064 Uiso 1 1 calc R
C10 C 0.4797(14) 0.2707(9) 0.5056(8) 0.041(3) Uani 1 1 d .
H10 H 0.4228 0.3248 0.5270 0.049 Uiso 1 1 calc R
C11 C 0.2384(12) 0.5794(8) 0.3282(6) 0.031(3) Uani 1 1 d .
H11A H 0.1637 0.6261 0.2971 0.038 Uiso 1 1 calc R
H11B H 0.3495 0.6141 0.3430 0.038 Uiso 1 1 calc R
C12 C 0.1516(13) 0.5530(8) 0.3946(6) 0.043(3) Uani 1 1 d .
H12A H 0.1667 0.6095 0.4298 0.052 Uiso 1 1 calc R
H12B H 0.0260 0.5435 0.3807 0.052 Uiso 1 1 calc R
C13 C 0.0925(14) 0.3851(7) 0.4477(7) 0.040(3) Uani 1 1 d .
H13A H -0.0014 0.4215 0.4688 0.048 Uiso 1 1 calc R
H13B H 0.1446 0.3361 0.4840 0.048 Uiso 1 1 calc R
C14 C 0.0190(14) 0.3296(8) 0.3799(6) 0.047(3) Uani 1 1 d .
H14A H -0.0391 0.2669 0.3937 0.056 Uiso 1 1 calc R
H14B H -0.0687 0.3726 0.3519 0.056 Uiso 1 1 calc R
C15 C 0.1089(14) 0.3304(8) 0.2563(6) 0.039(3) Uani 1 1 d .
H15A H -0.0084 0.3042 0.2402 0.047 Uiso 1 1 calc R
H15B H 0.1911 0.2990 0.2257 0.047 Uiso 1 1 calc R
C16 C 0.1113(13) 0.4424(8) 0.2474(5) 0.034(3) Uani 1 1 d .
H16A H 0.1059 0.4595 0.1953 0.040 Uiso 1 1 calc R
H16B H 0.0085 0.4721 0.2666 0.040 Uiso 1 1 calc R
Cl3 Cl 0.1042(3) 0.0619(2) 0.36630(15) 0.0458(9) Uani 1 1 d .
O1 O 0.6092(13) 0.3888(7) 0.0409(5) 0.088(3) Uani 1 1 d .
H1W H 0.5488 0.4375 0.0627 0.132 Uiso 1 1 d R
H2W H 0.6082 0.4026 -0.0106 0.132 Uiso 1 1 d R

loop_
_atom_site_aniso_label
_atom_site_aniso_U_11
_atom_site_aniso_U_22
_atom_site_aniso_U_33
_atom_site_aniso_U_23
_atom_site_aniso_U_13
_atom_site_aniso_U_12
Ru1 0.0281(8) 0.0374(8) 0.0391(8) -0.0003(4) 0.0109(5) 0.0012(4)
Cl1 0.0291(16) 0.0451(17) 0.0387(19) -0.0008(13) 0.0101(13) -0.0038(13)
N1 0.035(6) 0.042(7) 0.018(7) -0.004(5) 0.020(5) 0.004(5)
N2 0.031(6) 0.035(6) 0.042(8) 0.003(5) 0.024(5) 0.004(5)
N3 0.021(5) 0.042(6) 0.038(6) -0.002(5) 0.005(5) -0.004(4)
N4 0.026(5) 0.040(5) 0.035(6) 0.002(5) 0.015(4) 0.000(5)
N5 0.023(5) 0.034(5) 0.045(7) -0.002(4) 0.014(5) 0.000(4)
C1 0.028(7) 0.035(7) 0.046(10) -0.018(7) 0.004(7) 0.002(6)
C2 0.042(8) 0.059(9) 0.048(9) -0.003(8) 0.010(7) -0.015(7)
C3 0.038(8) 0.059(10) 0.047(11) -0.019(8) 0.010(7) -0.005(7)
C4 0.028(7) 0.041(8) 0.074(12) -0.021(8) 0.007(8) 0.000(6)
C5 0.023(7) 0.034(8) 0.061(12) -0.006(8) -0.003(7) 0.000(6)
C6 0.025(7) 0.042(9) 0.035(10) -0.001(8) -0.006(7) -0.004(6)
C7 0.035(8) 0.045(9) 0.063(12) -0.002(7) 0.003(8) 0.001(6)
C8 0.050(9) 0.049(10) 0.043(11) 0.017(7) -0.007(8) 0.002(7)
C9 0.057(8) 0.056(9) 0.048(9) 0.000(9) 0.019(8) -0.006(7)
C10 0.038(8) 0.040(8) 0.047(10) 0.003(7) 0.015(7) 0.009(6)
C11 0.017(6) 0.029(7) 0.048(8) -0.003(6) 0.005(6) -0.001(5)
C12 0.036(7) 0.046(8) 0.049(8) -0.001(6) 0.008(7) 0.007(6)
C13 0.031(7) 0.041(7) 0.050(9) -0.002(6) 0.007(6) 0.001(6)
C14 0.033(7) 0.046(8) 0.063(9) 0.003(7) 0.011(8) 0.002(6)
C15 0.034(7) 0.050(8) 0.033(9) -0.003(6) 0.001(6) -0.002(6)
C16 0.030(7) 0.048(8) 0.025(7) 0.002(5) 0.013(6) -0.003(6)
Cl3 0.0457(18) 0.0484(18) 0.0453(19) 0.0008(14) 0.0128(15) 0.0084(13)
O1 0.099(8) 0.100(8) 0.071(7) 0.011(5) 0.031(6) 0.015(5)

loop_
_atom_type_symbol
_atom_type_description
_atom_type_scat_dispersion_real
_atom_type_scat_dispersion_imag
_atom_type_scat_source
C C 0.0181 0.0091 'International Tables Vol C Tables 4.2.6.8 and 6.1.1.4'
H H 0.0000 0.0000 'International Tables Vol C Tables 4.2.6.8 and 6.1.1.4'
N N 0.0311 0.0180 'International Tables Vol C Tables 4.2.6.8 and 6.1.1.4'
Ru Ru 0.0552 3.2960 'International Tables Vol C Tables 4.2.6.8 and 6.1.1.4'
Cl Cl 0.3639 0.7018 'International Tables Vol C Tables 4.2.6.8 and 6.1.1.4'
O O 0.0492 0.0322 'International Tables Vol C Tables 4.2.6.8 and 6.1.1.4'

loop_
_geom_angle_atom_site_label_1
_geom_angle_atom_site_label_2
_geom_angle_atom_site_label_3
_geom_angle
N1 Ru1 N2 78.7(4)
N1 Ru1 N5 94.4(3)
N2 Ru1 N5 95.6(3)
N1 Ru1 N4 175.6(3)
N2 Ru1 N4 100.4(4)
N5 Ru1 N4 81.4(3)
N1 Ru1 N3 100.4(4)
N2 Ru1 N3 176.9(3)
N5 Ru1 N3 81.4(3)
N4 Ru1 N3 80.2(3)
N1 Ru1 Cl1 90.9(2)
N2 Ru1 Cl1 88.6(2)
N5 Ru1 Cl1 173.8(2)
N4 Ru1 Cl1 93.3(2)
N3 Ru1 Cl1 94.4(2)
C1 N1 C5 119.0(9)
C1 N1 Ru1 125.0(8)
C5 N1 Ru1 116.0(8)
C10 N2 C6 117.8(9)
C10 N2 Ru1 126.8(8)
C6 N2 Ru1 115.4(8)
C16 N3 C11 113.3(7)
C16 N3 Ru1 110.2(6)
C11 N3 Ru1 106.2(6)
C16 N3 H3 109.0
C11 N3 H3 109.0
Ru1 N3 H3 109.0
C13 N4 C12 113.1(7)
C13 N4 Ru1 106.6(6)
C12 N4 Ru1 112.8(6)
C13 N4 H4 108.0
C12 N4 H4 108.0
Ru1 N4 H4 108.0
C15 N5 C14 111.9(8)
C15 N5 Ru1 105.3(6)
C14 N5 Ru1 112.4(6)
C15 N5 H5 109.1
C14 N5 H5 109.1
Ru1 N5 H5 109.1
N1 C1 C2 123.6(10)
N1 C1 H1 118.2
C2 C1 H1 118.2
C3 C2 C1 118.3(11)
C3 C2 H2 120.9
C1 C2 H2 120.9
C4 C3 C2 117.8(11)
C4 C3 H3A 121.1
C2 C3 H3A 121.1
C3 C4 C5 121.0(12)
C3 C4 H4A 119.5
C5 C4 H4A 119.5
N1 C5 C4 120.3(12)
N1 C5 C6 114.3(10)
C4 C5 C6 125.1(13)
N2 C6 C7 121.9(11)
N2 C6 C5 114.8(10)
C7 C6 C5 123.2(12)
C8 C7 C6 118.8(11)
C8 C7 H7 120.6
C6 C7 H7 120.6
C9 C8 C7 118.4(10)
C9 C8 H8 120.8
C7 C8 H8 120.8
C8 C9 C10 119.8(11)
C8 C9 H9 120.1
C10 C9 H9 120.1
N2 C10 C9 123.1(11)
N2 C10 H10 118.4
C9 C10 H10 118.4
N3 C11 C12 110.4(8)
N3 C11 H11A 109.6
C12 C11 H11A 109.6
N3 C11 H11B 109.6
C12 C11 H11B 109.6
H11A C11 H11B 108.1
N4 C12 C11 110.9(8)
N4 C12 H12A 109.5
C11 C12 H12A 109.5
N4 C12 H12B 109.5
C11 C12 H12B 109.5
H12A C12 H12B 108.0
N4 C13 C14 109.7(9)
N4 C13 H13A 109.7
C14 C13 H13A 109.7
N4 C13 H13B 109.7
C14 C13 H13B 109.7
H13A C13 H13B 108.2
N5 C14 C13 111.2(8)
N5 C14 H14A 109.4
C13 C14 H14A 109.4
N5 C14 H14B 109.4
C13 C14 H14B 109.4
H14A C14 H14B 108.0
N5 C15 C16 110.0(8)
N5 C15 H15A 109.7
C16 C15 H15A 109.7
N5 C15 H15B 109.7
C16 C15 H15B 109.7
H15A C15 H15B 108.2
N3 C16 C15 110.6(8)
N3 C16 H16A 109.5
C15 C16 H16A 109.5
N3 C16 H16B 109.5
C15 C16 H16B 109.5
H16A C16 H16B 108.1
H1W O1 H2W 110.6

loop_
_geom_bond_atom_site_label_1
_geom_bond_atom_site_label_2
_geom_bond_distance
Ru1 N1 2.032(8)
Ru1 N2 2.036(9)
Ru1 N5 2.080(8)
Ru1 N4 2.111(7)
Ru1 N3 2.130(8)
Ru1 Cl1 2.431(3)
N1 C1 1.326(13)
N1 C5 1.341(13)
N2 C10 1.327(13)
N2 C6 1.346(13)
N3 C16 1.484(12)
N3 C11 1.491(12)
N3 H3 0.9300
N4 C13 1.490(12)
N4 C12 1.494(12)
N4 H4 0.9300
N5 C15 1.485(12)
N5 C14 1.496(13)
N5 H5 0.9300
C1 C2 1.399(15)
C1 H1 0.9500
C2 C3 1.391(16)
C2 H2 0.9500
C3 C4 1.376(16)
C3 H3A 0.9500
C4 C5 1.410(15)
C4 H4A 0.9500
C5 C6 1.462(16)
C6 C7 1.415(15)
C7 C8 1.376(17)
C7 H7 0.9500
C8 C9 1.375(16)
C8 H8 0.9500
C9 C10 1.380(15)
C9 H9 0.9500
C10 H10 0.9500
C11 C12 1.507(14)
C11 H11A 0.9900
C11 H11B 0.9900
C12 H12A 0.9900
C12 H12B 0.9900
C13 C14 1.513(15)
C13 H13A 0.9900
C13 H13B 0.9900
C14 H14A 0.9900
C14 H14B 0.9900
C15 C16 1.490(15)
C15 H15A 0.9900
C15 H15B 0.9900
C16 H16A 0.9900
C16 H16B 0.9900
O1 H1W 0.9166
O1 H2W 0.9713
